data_8102223
loop_
_publ_author_name
'Wang, Yu-Fang'
'Liu, Yuan-Ying'

_publ_section_title
;
Crystal structure of tris(ethylenediamine)nickel(II) diperchlorate 
2-(4-pyridyl)-4,4,5,5-tetramethylimidazoline-1-oxyl-3-oxide solvate 
monohydrate, [Ni(C~2~H~8~N~2~)~3~][ClO~4~]~2~ &#x00B7; C~12~H~16~N~3~O~2~ 
&#x00B7; H~2~O
;
_journal_issue 4
_journal_name_full 'Zeitschrift f\"ur Kristallographie - New Crystal Structures'
_journal_page_first 439
_journal_page_last 441
_journal_volume 222
_journal_year 2007
_chemical_formula_structural '[Ni(en)3][ClO4]2 &#x00B7; NITpPy &#x00B7; H~2~O'
_chemical_formula_sum 'C18 H42 Cl2 N9 Ni O11'
_chemical_formula_weight 690.22
_chemical_name_systematic
;
tris(ethylenediamine)nickel(II) diperchlorate 
2-(4-pyridyl)-4,4,5,5-tetramethylimidazoline-1-oxyl-3-oxide 
solvate monohydrate
;
_space_group_IT_number 4
_symmetry_cell_setting monoclinic
_symmetry_space_group_name_Hall 'P 2yb'
_symmetry_space_group_name_H-M 'P 1 21 1'
_atom_sites_solution_hydrogens geom
_atom_sites_solution_primary direct
_atom_sites_solution_secondary difmap
_audit_creation_method SHELXL-97
_cell_angle_alpha 90.00
_cell_angle_beta 99.292(3)
_cell_angle_gamma 90.00
_cell_formula_units_Z 2
_cell_length_a 9.897(2)
_cell_length_b 15.461(4)
_cell_length_c 10.407(2)
_cell_measurement_reflns_used 3743
_cell_measurement_temperature 291(2)
_cell_measurement_theta_max 25.43
_cell_measurement_theta_min 2.47
_cell_volume 1571.6(6)
_computing_cell_refinement 'Bruker SMART'
_computing_data_collection 'Bruker SMART'
_computing_data_reduction 'Bruker SAINT'
_computing_molecular_graphics 'Bruker SHELXTL'
_computing_publication_material 'Bruker SHELXTL'
_computing_structure_refinement 'SHELXL-97 (Sheldrick, 1997)'
_computing_structure_solution 'SHELXS-97 (Sheldrick, 1990)'
_diffrn_ambient_temperature 291(2)
_diffrn_measured_fraction_theta_full 0.989
_diffrn_measured_fraction_theta_max 0.989
_diffrn_measurement_device_type 'Bruker SMART CCD'
_diffrn_measurement_method phi/omega
_diffrn_radiation_monochromator graphite
_diffrn_radiation_source 'fine-focus sealed tube'
_diffrn_radiation_type MoK\a
_diffrn_radiation_wavelength 0.71073
_diffrn_reflns_av_R_equivalents 0.0411
_diffrn_reflns_av_sigmaI/netI 0.0759
_diffrn_reflns_limit_h_max 11
_diffrn_reflns_limit_h_min -12
_diffrn_reflns_limit_k_max 20
_diffrn_reflns_limit_k_min -19
_diffrn_reflns_limit_l_max 9
_diffrn_reflns_limit_l_min -13
_diffrn_reflns_number 9662
_diffrn_reflns_theta_full 27.50
_diffrn_reflns_theta_max 27.50
_diffrn_reflns_theta_min 2.47
_exptl_absorpt_coefficient_mu 0.852
_exptl_absorpt_correction_T_max 0.8944
_exptl_absorpt_correction_T_min 0.7909
_exptl_absorpt_correction_type none
_exptl_crystal_colour green
_exptl_crystal_density_diffrn 1.459
_exptl_crystal_density_meas 0
_exptl_crystal_density_method 'not measured'
_exptl_crystal_description block
_exptl_crystal_F_000 726
_exptl_crystal_size_max 0.29
_exptl_crystal_size_mid 0.20
_exptl_crystal_size_min 0.13
_refine_diff_density_max 1.779
_refine_diff_density_min -1.009
_refine_diff_density_rms 0.144
_refine_ls_abs_structure_details 'Flack H D (1983), Acta Cryst. A39, 876-881'
_refine_ls_abs_structure_Flack -0.01(2)
_refine_ls_extinction_method none
_refine_ls_goodness_of_fit_ref 0.995
_refine_ls_hydrogen_treatment constr
_refine_ls_matrix_type full
_refine_ls_number_parameters 411
_refine_ls_number_reflns 6757
_refine_ls_number_restraints 82
_refine_ls_restrained_S_all 1.012
_refine_ls_R_factor_all 0.0933
_refine_ls_R_factor_gt 0.0728
_refine_ls_shift/su_max 0.000
_refine_ls_shift/su_mean 0.000
_refine_ls_structure_factor_coef Fsqd
_refine_ls_weighting_details 'calc w=1/[\s^2^(Fo^2^)+(0.1323P)^2^+0.6071P] where P=(Fo^2^+2Fc^2^)/3'
_refine_ls_weighting_scheme calc
_refine_ls_wR_factor_gt 0.1819
_refine_ls_wR_factor_ref 0.2037
_reflns_number_gt 5195
_reflns_number_total 6757
_reflns_threshold_expression >2sigma(I)
_cod_data_source_file 1267-2161.cff
_cod_data_source_block a
_cod_depositor_comments
;
The following automatic conversions were performed:
'_symmetry_cell_setting' value 'Monoclinic' changed to 'monoclinic'
according to '/home/saulius/struct/CIF-dictionaries/cif_core.dic'
dictionary named 'cif_core.dic' version 2.4.1 from 2010-06-29.

Automatic conversion script
Id: cif_fix_enum 1555 2011-01-17 13:19:09Z saulius 
;
_cod_original_sg_symbol_H-M P12(1)1
_cod_database_code 8102223

loop_
_symmetry_equiv_pos_as_xyz
'x, y, z'
'-x, y+1/2, -z'

loop_
_atom_site_label
_atom_site_type_symbol
_atom_site_fract_x
_atom_site_fract_y
_atom_site_fract_z
_atom_site_U_iso_or_equiv
_atom_site_adp_type
_atom_site_occupancy
_atom_site_symmetry_multiplicity
_atom_site_Wyckoff_symbol
_atom_site_calc_flag
_atom_site_refinement_flags
_atom_site_disorder_assembly
_atom_site_disorder_group
Cl1 Cl 0.30633(19) 0.60055(12) 0.58869(19) 0.0633(4) Uani 0.608(11) 2 a d PD A 1
O3 O 0.4268(11) 0.6274(10) 0.6798(12) 0.126(5) Uani 0.608(11) 2 a d PDU A 1
O4 O 0.1910(9) 0.6005(8) 0.6583(11) 0.093(4) Uani 0.608(11) 2 a d PDU A 1
O5 O 0.3215(16) 0.5265(7) 0.5170(12) 0.119(5) Uani 0.608(11) 2 a d PDU A 1
O6 O 0.2875(13) 0.6751(7) 0.5024(11) 0.111(5) Uani 0.608(11) 2 a d PDU A 1
Cl3 Cl 0.30633(19) 0.60055(12) 0.58869(19) 0.0633(4) Uani 0.392(11) 2 a d PD A 2
O3' O 0.4194(19) 0.5873(17) 0.515(2) 0.152(10) Uani 0.392(11) 2 a d PDU A 2
O4' O 0.327(3) 0.6834(8) 0.647(2) 0.153(10) Uani 0.392(11) 2 a d PDU A 2
O5' O 0.3187(19) 0.5308(9) 0.6797(14) 0.100(6) Uani 0.392(11) 2 a d PDU A 2
O6' O 0.1839(16) 0.5974(16) 0.4938(18) 0.132(8) Uani 0.392(11) 2 a d PDU A 2
Cl2 Cl 0.1724(2) 0.24304(14) 0.00388(17) 0.0677(5) Uani 1 2 a d D . .
O7 O 0.0896(7) 0.2616(9) 0.0999(6) 0.143(4) Uani 1 2 a d D . .
O8 O 0.1817(19) 0.1539(5) -0.0185(18) 0.271(12) Uani 1 2 a d D . .
O9 O 0.1116(11) 0.2817(10) -0.1145(8) 0.193(7) Uani 1 2 a d D . .
O10 O 0.3055(9) 0.2803(13) 0.0406(13) 0.263(12) Uani 1 2 a d D . .
Ni1 Ni 0.77796(6) 0.75875(4) 0.50865(6) 0.03719(19) Uani 1 2 a d . . .
O1 O 0.0643(5) 0.9186(3) 0.7552(4) 0.0561(11) Uani 1 2 a d . . .
O2 O 0.1176(6) 0.9970(4) 1.1907(5) 0.0666(14) Uani 1 2 a d . . .
O11 O 0.4450(5) 0.2043(3) 0.8280(5) 0.0756(16) Uani 1 2 a d D . .
N1 N -0.3296(7) 1.0949(5) 0.9021(7) 0.0660(16) Uani 1 2 a d . . .
N2 N 0.1140(5) 0.9278(3) 0.8764(5) 0.0451(11) Uani 1 2 a d . . .
N3 N 0.1390(5) 0.9635(4) 1.0828(5) 0.0479(12) Uani 1 2 a d . . .
N4 N 0.7346(6) 0.8527(4) 0.6475(6) 0.0506(13) Uani 1 2 a d . . .
H4A H 0.7766 0.8382 0.7278 0.061 Uiso 1 2 a calc R . .
H4B H 0.7651 0.9051 0.6276 0.061 Uiso 1 2 a calc R . .
N5 N 0.5627(5) 0.7686(5) 0.4454(5) 0.0534(13) Uani 1 2 a d . . .
H5A H 0.5445 0.7731 0.3581 0.064 Uiso 1 2 a calc R . .
H5B H 0.5202 0.7213 0.4695 0.064 Uiso 1 2 a calc R . .
N6 N 0.7463(8) 0.6494(4) 0.6269(6) 0.0585(16) Uani 1 2 a d . . .
H6A H 0.8174 0.6434 0.6921 0.070 Uiso 1 2 a calc R . .
H6B H 0.6695 0.6565 0.6617 0.070 Uiso 1 2 a calc R . .
N7 N 0.8056(7) 0.6589(4) 0.3736(6) 0.0505(14) Uani 1 2 a d . . .
H7A H 0.7303 0.6537 0.3127 0.061 Uiso 1 2 a calc R . .
H7B H 0.8774 0.6710 0.3336 0.061 Uiso 1 2 a calc R . .
N8 N 0.9922(5) 0.7681(4) 0.5739(5) 0.0532(12) Uani 1 2 a d . . .
H8A H 1.0083 0.7960 0.6507 0.064 Uiso 1 2 a calc R . .
H8B H 1.0290 0.7149 0.5850 0.064 Uiso 1 2 a calc R . .
N9 N 0.8206(6) 0.8569(4) 0.3744(6) 0.0491(13) Uani 1 2 a d . . .
H9A H 0.8159 0.8345 0.2940 0.059 Uiso 1 2 a calc R . .
H9B H 0.7592 0.9001 0.3712 0.059 Uiso 1 2 a calc R . .
C1 C -0.0791(6) 1.0121(4) 0.9451(6) 0.0457(13) Uani 1 2 a d . . .
C2 C -0.1542(7) 1.0215(5) 1.0441(7) 0.0616(18) Uani 1 2 a d . . .
H2A H -0.1211 1.0011 1.1272 0.074 Uiso 1 2 a calc R . .
C3 C -0.2821(8) 1.0628(7) 1.0171(9) 0.072(2) Uani 1 2 a d . . .
H3 H -0.3348 1.0676 1.0831 0.087 Uiso 1 2 a calc R . .
C4 C -0.2595(8) 1.0864(5) 0.8084(7) 0.0639(19) Uani 1 2 a d . . .
H4 H -0.2963 1.1082 0.7270 0.077 Uiso 1 2 a calc R . .
C5 C -0.1306(8) 1.0460(5) 0.8230(7) 0.0558(16) Uani 1 2 a d . . .
H5 H -0.0817 1.0421 0.7540 0.067 Uiso 1 2 a calc R . .
C6 C 0.0551(6) 0.9687(4) 0.9675(5) 0.0416(12) Uani 1 2 a d . . .
C7 C 0.2602(6) 0.9074(5) 1.0770(7) 0.0570(17) Uani 1 2 a d . . .
C8 C 0.2577(6) 0.8977(5) 0.9275(7) 0.0531(15) Uani 1 2 a d . . .
C9 C 0.3897(8) 0.9512(8) 1.1501(9) 0.087(3) Uani 1 2 a d . . .
H9C H 0.3968 1.0087 1.1170 0.130 Uiso 1 2 a calc R . .
H9D H 0.4688 0.9183 1.1377 0.130 Uiso 1 2 a calc R . .
H9E H 0.3843 0.9539 1.2413 0.130 Uiso 1 2 a calc R . .
C10 C 0.2352(9) 0.8240(7) 1.1467(9) 0.081(2) Uani 1 2 a d . . .
H10A H 0.2295 0.8363 1.2361 0.121 Uiso 1 2 a calc R . .
H10B H 0.3093 0.7845 1.1426 0.121 Uiso 1 2 a calc R . .
H10C H 0.1509 0.7984 1.1054 0.121 Uiso 1 2 a calc R . .
C11 C 0.3539(8) 0.9629(8) 0.8734(8) 0.082(3) Uani 1 2 a d . . .
H11A H 0.3366 0.9616 0.7799 0.123 Uiso 1 2 a calc R . .
H11B H 0.4475 0.9474 0.9038 0.123 Uiso 1 2 a calc R . .
H11C H 0.3370 1.0201 0.9030 0.123 Uiso 1 2 a calc R . .
C12 C 0.2815(11) 0.8086(6) 0.8809(9) 0.085(3) Uani 1 2 a d . . .
H12A H 0.2056 0.7723 0.8920 0.128 Uiso 1 2 a calc R . .
H12B H 0.3640 0.7856 0.9302 0.128 Uiso 1 2 a calc R . .
H12C H 0.2902 0.8106 0.7904 0.128 Uiso 1 2 a calc R . .
C13 C 0.5822(8) 0.8548(6) 0.6429(8) 0.071(2) Uani 1 2 a d . . .
H13A H 0.5544 0.8075 0.6941 0.085 Uiso 1 2 a calc R . .
H13B H 0.5558 0.9087 0.6797 0.085 Uiso 1 2 a calc R . .
C14 C 0.5135(7) 0.8469(6) 0.5065(9) 0.070(2) Uani 1 2 a d . . .
H14A H 0.5325 0.8979 0.4580 0.084 Uiso 1 2 a calc R . .
H14B H 0.4153 0.8432 0.5039 0.084 Uiso 1 2 a calc R . .
C15 C 0.7341(12) 0.5731(5) 0.5429(8) 0.081(3) Uani 1 2 a d . . .
H15A H 0.6412 0.5686 0.4965 0.098 Uiso 1 2 a calc R . .
H15B H 0.7537 0.5215 0.5957 0.098 Uiso 1 2 a calc R . .
C16 C 0.8301(10) 0.5788(5) 0.4490(9) 0.077(2) Uani 1 2 a d . . .
H16A H 0.9235 0.5781 0.4950 0.092 Uiso 1 2 a calc R . .
H16B H 0.8178 0.5295 0.3908 0.092 Uiso 1 2 a calc R . .
C17 C 1.0548(7) 0.8158(6) 0.4760(8) 0.069(2) Uani 1 2 a d . . .
H17A H 1.0690 0.7772 0.4061 0.083 Uiso 1 2 a calc R . .
H17B H 1.1431 0.8386 0.5157 0.083 Uiso 1 2 a calc R . .
C18 C 0.9608(8) 0.8900(5) 0.4217(9) 0.0666(19) Uani 1 2 a d . . .
H18A H 0.9574 0.9329 0.4891 0.080 Uiso 1 2 a calc R . .
H18B H 0.9967 0.9175 0.3505 0.080 Uiso 1 2 a calc R . .
H2W H 0.4511 0.1663 0.8877 0.067 Uiso 1 2 a d D . .
H1W H 0.4585 0.2573 0.8461 0.081 Uiso 1 2 a d D . .

loop_
_atom_site_aniso_label
_atom_site_aniso_U_11
_atom_site_aniso_U_22
_atom_site_aniso_U_33
_atom_site_aniso_U_23
_atom_site_aniso_U_13
_atom_site_aniso_U_12
Cl1 0.0576(10) 0.0633(10) 0.0706(11) 0.0023(8) 0.0154(8) -0.0027(8)
O3 0.084(7) 0.145(9) 0.143(9) -0.020(7) 0.002(6) -0.023(6)
O4 0.074(6) 0.110(7) 0.106(7) 0.012(6) 0.046(5) -0.007(5)
O5 0.129(8) 0.096(7) 0.135(9) -0.026(6) 0.033(7) -0.005(6)
O6 0.119(8) 0.093(7) 0.127(8) 0.022(6) 0.036(7) 0.002(6)
Cl3 0.0576(10) 0.0633(10) 0.0706(11) 0.0023(8) 0.0154(8) -0.0027(8)
O3' 0.149(13) 0.159(13) 0.154(13) 0.013(9) 0.044(9) 0.007(9)
O4' 0.161(14) 0.129(12) 0.165(13) -0.013(9) 0.013(9) -0.008(9)
O5' 0.114(10) 0.093(9) 0.092(9) 0.013(7) 0.010(7) -0.021(7)
O6' 0.101(10) 0.150(12) 0.138(12) 0.005(9) -0.004(8) -0.003(9)
Cl2 0.0668(10) 0.0801(15) 0.0566(9) -0.0041(8) 0.0109(7) 0.0117(9)
O7 0.097(5) 0.266(12) 0.071(4) -0.026(7) 0.027(3) 0.053(8)
O8 0.33(3) 0.116(10) 0.43(3) 0.007(12) 0.26(2) 0.016(12)
O9 0.163(10) 0.323(19) 0.105(6) 0.092(10) 0.060(6) 0.068(12)
O10 0.061(5) 0.48(3) 0.242(13) -0.13(2) 0.013(7) -0.057(12)
Ni1 0.0301(3) 0.0413(3) 0.0395(3) -0.0006(3) 0.0035(2) 0.0008(3)
O1 0.058(3) 0.068(3) 0.041(2) -0.006(2) 0.0028(19) 0.009(2)
O2 0.054(3) 0.100(4) 0.043(2) -0.018(3) -0.002(2) 0.006(3)
O11 0.044(3) 0.106(4) 0.074(3) 0.019(3) -0.001(2) 0.014(3)
N1 0.048(3) 0.079(4) 0.068(4) -0.001(3) 0.002(3) 0.011(3)
N2 0.039(2) 0.054(3) 0.041(2) 0.001(2) 0.0042(19) 0.001(2)
N3 0.037(3) 0.069(3) 0.036(3) 0.002(2) 0.002(2) 0.001(2)
N4 0.046(3) 0.059(3) 0.046(3) -0.011(3) 0.005(2) 0.007(2)
N5 0.030(2) 0.066(4) 0.063(3) 0.005(3) 0.0046(19) 0.001(2)
N6 0.071(4) 0.057(4) 0.046(3) 0.007(3) 0.005(3) 0.004(3)
N7 0.056(4) 0.051(3) 0.044(3) -0.006(3) 0.006(3) 0.003(3)
N8 0.041(2) 0.059(3) 0.057(3) -0.006(3) -0.001(2) 0.003(3)
N9 0.045(3) 0.051(3) 0.050(3) 0.006(3) 0.005(3) -0.005(2)
C1 0.041(3) 0.051(3) 0.044(3) -0.001(3) 0.003(2) -0.003(2)
C2 0.050(4) 0.084(5) 0.051(4) 0.019(3) 0.006(3) 0.011(3)
C3 0.045(4) 0.101(7) 0.075(5) 0.008(5) 0.023(4) 0.016(4)
C4 0.061(4) 0.073(5) 0.053(4) 0.003(3) -0.004(3) 0.016(3)
C5 0.056(4) 0.066(4) 0.046(4) 0.001(3) 0.010(3) 0.009(3)
C6 0.042(3) 0.045(3) 0.037(3) -0.002(2) 0.003(2) -0.005(2)
C7 0.024(3) 0.081(5) 0.063(4) -0.003(3) -0.002(3) 0.001(3)
C8 0.035(3) 0.069(4) 0.054(4) -0.001(3) 0.004(3) 0.007(3)
C9 0.043(4) 0.142(9) 0.072(5) -0.025(5) -0.003(3) -0.010(5)
C10 0.068(5) 0.094(6) 0.082(6) 0.032(5) 0.018(4) 0.018(4)
C11 0.047(4) 0.137(8) 0.065(5) 0.022(5) 0.016(3) -0.009(4)
C12 0.091(6) 0.082(6) 0.076(5) -0.018(5) -0.007(5) 0.024(5)
C13 0.054(4) 0.092(6) 0.072(5) -0.003(4) 0.027(4) 0.018(4)
C14 0.036(3) 0.079(5) 0.096(6) 0.000(4) 0.011(3) 0.014(3)
C15 0.120(8) 0.054(4) 0.062(4) 0.012(4) -0.008(5) -0.009(4)
C16 0.098(6) 0.058(5) 0.071(5) -0.006(4) 0.001(5) 0.009(4)
C17 0.033(3) 0.095(6) 0.081(5) -0.008(4) 0.014(3) -0.010(3)
C18 0.057(4) 0.067(5) 0.078(5) 0.005(4) 0.016(4) -0.017(3)

loop_
_atom_type_symbol
_atom_type_description
_atom_type_scat_dispersion_real
_atom_type_scat_dispersion_imag
_atom_type_scat_source
C C 0.0033 0.0016 'International Tables Vol C Tables 4.2.6.8 and 6.1.1.4'
H H 0.0000 0.0000 'International Tables Vol C Tables 4.2.6.8 and 6.1.1.4'
N N 0.0061 0.0033 'International Tables Vol C Tables 4.2.6.8 and 6.1.1.4'
O O 0.0106 0.0060 'International Tables Vol C Tables 4.2.6.8 and 6.1.1.4'
Cl Cl 0.1484 0.1585 'International Tables Vol C Tables 4.2.6.8 and 6.1.1.4'
Ni Ni 0.3393 1.1124 'International Tables Vol C Tables 4.2.6.8 and 6.1.1.4'

loop_
_geom_angle_atom_site_label_1
_geom_angle_atom_site_label_2
_geom_angle_atom_site_label_3
_geom_angle
_geom_angle_site_symmetry_1
_geom_angle_site_symmetry_3
_geom_angle_publ_flag
O5 Cl1 O4 115.5(7) . . ?
O5 Cl1 O6 109.6(7) . . ?
O4 Cl1 O6 106.1(7) . . ?
O5 Cl1 O3 115.8(8) . . ?
O4 Cl1 O3 107.6(7) . . ?
O6 Cl1 O3 100.7(7) . . ?
O8 Cl2 O9 107.5(9) . . ?
O8 Cl2 O7 112.1(7) . . ?
O9 Cl2 O7 108.4(6) . . ?
O8 Cl2 O10 110.9(9) . . ?
O9 Cl2 O10 107.8(9) . . ?
O7 Cl2 O10 110.0(7) . . ?
N8 Ni1 N5 171.9(3) . . ?
N8 Ni1 N7 91.9(2) . . ?
N5 Ni1 N7 94.4(2) . . ?
N8 Ni1 N4 92.1(2) . . ?
N5 Ni1 N4 82.0(2) . . ?
N7 Ni1 N4 174.9(3) . . ?
N8 Ni1 N6 95.8(3) . . ?
N5 Ni1 N6 90.1(3) . . ?
N7 Ni1 N6 81.6(3) . . ?
N4 Ni1 N6 94.8(2) . . ?
N8 Ni1 N9 82.5(2) . . ?
N5 Ni1 N9 92.3(2) . . ?
N7 Ni1 N9 91.34(19) . . ?
N4 Ni1 N9 92.3(3) . . ?
N6 Ni1 N9 172.7(3) . . ?
H2W O11 H1W 121.0 . . ?
C4 N1 C3 119.6(7) . . ?
O1 N2 C6 127.0(5) . . ?
O1 N2 C8 120.1(5) . . ?
C6 N2 C8 112.7(5) . . ?
O2 N3 C6 126.1(5) . . ?
O2 N3 C7 121.2(5) . . ?
C6 N3 C7 112.6(5) . . ?
C13 N4 Ni1 107.6(5) . . ?
C13 N4 H4A 110.2 . . ?
Ni1 N4 H4A 110.2 . . ?
C13 N4 H4B 110.2 . . ?
Ni1 N4 H4B 110.2 . . ?
H4A N4 H4B 108.5 . . ?
C14 N5 Ni1 107.9(4) . . ?
C14 N5 H5A 110.1 . . ?
Ni1 N5 H5A 110.1 . . ?
C14 N5 H5B 110.1 . . ?
Ni1 N5 H5B 110.1 . . ?
H5A N5 H5B 108.4 . . ?
C15 N6 Ni1 107.4(5) . . ?
C15 N6 H6A 110.2 . . ?
Ni1 N6 H6A 110.2 . . ?
C15 N6 H6B 110.2 . . ?
Ni1 N6 H6B 110.2 . . ?
H6A N6 H6B 108.5 . . ?
C16 N7 Ni1 106.6(5) . . ?
C16 N7 H7A 110.4 . . ?
Ni1 N7 H7A 110.4 . . ?
C16 N7 H7B 110.4 . . ?
Ni1 N7 H7B 110.4 . . ?
H7A N7 H7B 108.6 . . ?
C17 N8 Ni1 108.8(4) . . ?
C17 N8 H8A 109.9 . . ?
Ni1 N8 H8A 109.9 . . ?
C17 N8 H8B 109.9 . . ?
Ni1 N8 H8B 109.9 . . ?
H8A N8 H8B 108.3 . . ?
C18 N9 Ni1 107.4(5) . . ?
C18 N9 H9A 110.2 . . ?
Ni1 N9 H9A 110.2 . . ?
C18 N9 H9B 110.2 . . ?
Ni1 N9 H9B 110.2 . . ?
H9A N9 H9B 108.5 . . ?
C2 C1 C5 118.8(6) . . ?
C2 C1 C6 121.0(6) . . ?
C5 C1 C6 120.2(6) . . ?
C1 C2 C3 118.6(7) . . ?
C1 C2 H2A 120.7 . . ?
C3 C2 H2A 120.7 . . ?
N1 C3 C2 122.2(7) . . ?
N1 C3 H3 118.9 . . ?
C2 C3 H3 118.9 . . ?
N1 C4 C5 123.5(7) . . ?
N1 C4 H4 118.2 . . ?
C5 C4 H4 118.2 . . ?
C1 C5 C4 117.2(7) . . ?
C1 C5 H5 121.4 . . ?
C4 C5 H5 121.4 . . ?
N3 C6 N2 108.9(5) . . ?
N3 C6 C1 125.3(5) . . ?
N2 C6 C1 125.8(5) . . ?
N3 C7 C10 106.3(6) . . ?
N3 C7 C9 109.7(7) . . ?
C10 C7 C9 108.9(7) . . ?
N3 C7 C8 102.4(5) . . ?
C10 C7 C8 114.6(7) . . ?
C9 C7 C8 114.4(6) . . ?
C12 C8 N2 111.0(6) . . ?
C12 C8 C11 110.1(8) . . ?
N2 C8 C11 105.6(6) . . ?
C12 C8 C7 115.9(7) . . ?
N2 C8 C7 100.6(5) . . ?
C11 C8 C7 112.8(6) . . ?
C7 C9 H9C 109.5 . . ?
C7 C9 H9D 109.5 . . ?
H9C C9 H9D 109.5 . . ?
C7 C9 H9E 109.5 . . ?
H9C C9 H9E 109.5 . . ?
H9D C9 H9E 109.5 . . ?
C7 C10 H10A 109.5 . . ?
C7 C10 H10B 109.5 . . ?
H10A C10 H10B 109.5 . . ?
C7 C10 H10C 109.5 . . ?
H10A C10 H10C 109.5 . . ?
H10B C10 H10C 109.5 . . ?
C8 C11 H11A 109.5 . . ?
C8 C11 H11B 109.5 . . ?
H11A C11 H11B 109.5 . . ?
C8 C11 H11C 109.5 . . ?
H11A C11 H11C 109.5 . . ?
H11B C11 H11C 109.5 . . ?
C8 C12 H12A 109.5 . . ?
C8 C12 H12B 109.5 . . ?
H12A C12 H12B 109.5 . . ?
C8 C12 H12C 109.5 . . ?
H12A C12 H12C 109.5 . . ?
H12B C12 H12C 109.5 . . ?
C14 C13 N4 109.4(6) . . ?
C14 C13 H13A 109.8 . . ?
N4 C13 H13A 109.8 . . ?
C14 C13 H13B 109.8 . . ?
N4 C13 H13B 109.8 . . ?
H13A C13 H13B 108.2 . . ?
C13 C14 N5 110.3(6) . . ?
C13 C14 H14A 109.6 . . ?
N5 C14 H14A 109.6 . . ?
C13 C14 H14B 109.6 . . ?
N5 C14 H14B 109.6 . . ?
H14A C14 H14B 108.1 . . ?
N6 C15 C16 110.4(7) . . ?
N6 C15 H15A 109.6 . . ?
C16 C15 H15A 109.6 . . ?
N6 C15 H15B 109.6 . . ?
C16 C15 H15B 109.6 . . ?
H15A C15 H15B 108.1 . . ?
N7 C16 C15 109.8(7) . . ?
N7 C16 H16A 109.7 . . ?
C15 C16 H16A 109.7 . . ?
N7 C16 H16B 109.7 . . ?
C15 C16 H16B 109.7 . . ?
H16A C16 H16B 108.2 . . ?
N8 C17 C18 109.5(6) . . ?
N8 C17 H17A 109.8 . . ?
C18 C17 H17A 109.8 . . ?
N8 C17 H17B 109.8 . . ?
C18 C17 H17B 109.8 . . ?
H17A C17 H17B 108.2 . . ?
N9 C18 C17 110.2(6) . . ?
N9 C18 H18A 109.6 . . ?
C17 C18 H18A 109.6 . . ?
N9 C18 H18B 109.6 . . ?
C17 C18 H18B 109.6 . . ?
H18A C18 H18B 108.1 . . ?

loop_
_geom_bond_atom_site_label_1
_geom_bond_atom_site_label_2
_geom_bond_distance
_geom_bond_site_symmetry_2
_geom_bond_publ_flag
Cl1 O5 1.388(7) . ?
Cl1 O4 1.448(7) . ?
Cl1 O6 1.455(8) . ?
Cl1 O3 1.459(8) . ?
Cl2 O8 1.403(8) . ?
Cl2 O9 1.413(7) . ?
Cl2 O7 1.419(5) . ?
Cl2 O10 1.433(7) . ?
Ni1 N8 2.124(5) . ?
Ni1 N5 2.132(5) . ?
Ni1 N7 2.135(6) . ?
Ni1 N4 2.141(6) . ?
Ni1 N6 2.144(6) . ?
Ni1 N9 2.150(6) . ?
O1 N2 1.285(6) . ?
O2 N3 1.285(7) . ?
O11 H2W 0.8495 . ?
O11 H1W 0.8470 . ?
N1 C4 1.291(10) . ?
N1 C3 1.310(11) . ?
N2 C6 1.348(8) . ?
N2 C8 1.510(8) . ?
N3 C6 1.348(7) . ?
N3 C7 1.488(8) . ?
N4 C13 1.502(10) . ?
N4 H4A 0.9000 . ?
N4 H4B 0.9000 . ?
N5 C14 1.485(10) . ?
N5 H5A 0.9000 . ?
N5 H5B 0.9000 . ?
N6 C15 1.462(11) . ?
N6 H6A 0.9000 . ?
N6 H6B 0.9000 . ?
N7 C16 1.465(11) . ?
N7 H7A 0.9000 . ?
N7 H7B 0.9000 . ?
N8 C17 1.473(10) . ?
N8 H8A 0.9000 . ?
N8 H8B 0.9000 . ?
N9 C18 1.486(9) . ?
N9 H9A 0.9000 . ?
N9 H9B 0.9000 . ?
C1 C2 1.371(10) . ?
C1 C5 1.393(9) . ?
C1 C6 1.472(8) . ?
C2 C3 1.405(10) . ?
C2 H2A 0.9300 . ?
C3 H3 0.9300 . ?
C4 C5 1.407(10) . ?
C4 H4 0.9300 . ?
C5 H5 0.9300 . ?
C7 C10 1.520(12) . ?
C7 C9 1.537(10) . ?
C7 C8 1.560(11) . ?
C8 C12 1.491(12) . ?
C8 C11 1.554(11) . ?
C9 H9C 0.9600 . ?
C9 H9D 0.9600 . ?
C9 H9E 0.9600 . ?
C10 H10A 0.9600 . ?
C10 H10B 0.9600 . ?
C10 H10C 0.9600 . ?
C11 H11A 0.9600 . ?
C11 H11B 0.9600 . ?
C11 H11C 0.9600 . ?
C12 H12A 0.9600 . ?
C12 H12B 0.9600 . ?
C12 H12C 0.9600 . ?
C13 C14 1.477(12) . ?
C13 H13A 0.9700 . ?
C13 H13B 0.9700 . ?
C14 H14A 0.9700 . ?
C14 H14B 0.9700 . ?
C15 C16 1.472(14) . ?
C15 H15A 0.9700 . ?
C15 H15B 0.9700 . ?
C16 H16A 0.9700 . ?
C16 H16B 0.9700 . ?
C17 C18 1.527(12) . ?
C17 H17A 0.9700 . ?
C17 H17B 0.9700 . ?
C18 H18A 0.9700 . ?
C18 H18B 0.9700 . ?

loop_
_geom_hbond_atom_site_label_D
_geom_hbond_atom_site_label_H
_geom_hbond_atom_site_label_A
_geom_hbond_distance_DH
_geom_hbond_distance_HA
_geom_hbond_distance_DA
_geom_hbond_angle_DHA
_geom_hbond_site_symmetry_A
N4 H4A O7 0.90 2.37 3.232(11) 161.1 2_656
N4 H4B O5 0.90 2.47 3.186(10) 136.7 2_656
N5 H5A O11 0.90 2.23 3.004(8) 144.3 2_656
N5 H5B O3' 0.90 2.38 3.28(3) 173.5 .
N5 H5B O6 0.90 2.49 3.222(13) 139.2 .
N6 H6A O2 0.90 2.60 3.185(8) 123.2 2_647
N6 H6B O3 0.90 2.48 3.314(15) 154.1 .
N7 H7A O11 0.90 2.22 3.060(8) 154.3 2_656
N8 H8A O1 0.90 2.21 3.008(8) 147.4 1_655
N8 H8B O4 0.90 2.43 3.286(13) 160.1 1_655
N9 H9A O9 0.90 2.26 3.116(10) 158.8 2_655
N9 H9B O5' 0.90 2.20 3.032(16) 154.2 2_656
N9 H9B O5 0.90 2.47 3.262(15) 146.8 2_656

loop_
_geom_torsion_atom_site_label_1
_geom_torsion_atom_site_label_2
_geom_torsion_atom_site_label_3
_geom_torsion_atom_site_label_4
_geom_torsion
_geom_torsion_site_symmetry_1
_geom_torsion_site_symmetry_2
_geom_torsion_site_symmetry_3
_geom_torsion_site_symmetry_4
_geom_torsion_publ_flag
N8 Ni1 N4 C13 -172.0(5) . . . . ?
N5 Ni1 N4 C13 13.4(5) . . . . ?
N7 Ni1 N4 C13 -31(3) . . . . ?
N6 Ni1 N4 C13 -76.0(5) . . . . ?
N9 Ni1 N4 C13 105.4(5) . . . . ?
N8 Ni1 N5 C14 -28.7(17) . . . . ?
N7 Ni1 N5 C14 -169.5(5) . . . . ?
N4 Ni1 N5 C14 14.0(5) . . . . ?
N6 Ni1 N5 C14 108.9(5) . . . . ?
N9 Ni1 N5 C14 -78.0(5) . . . . ?
N8 Ni1 N6 C15 -102.0(6) . . . . ?
N5 Ni1 N6 C15 83.4(6) . . . . ?
N7 Ni1 N6 C15 -11.0(6) . . . . ?
N4 Ni1 N6 C15 165.4(6) . . . . ?
N9 Ni1 N6 C15 -26(2) . . . . ?
N8 Ni1 N7 C16 78.3(6) . . . . ?
N5 Ni1 N7 C16 -106.7(6) . . . . ?
N4 Ni1 N7 C16 -63(3) . . . . ?
N6 Ni1 N7 C16 -17.3(6) . . . . ?
N9 Ni1 N7 C16 160.9(6) . . . . ?
N5 Ni1 N8 C17 -64.1(16) . . . . ?
N7 Ni1 N8 C17 76.8(5) . . . . ?
N4 Ni1 N8 C17 -106.4(5) . . . . ?
N6 Ni1 N8 C17 158.5(5) . . . . ?
N9 Ni1 N8 C17 -14.3(5) . . . . ?
N8 Ni1 N9 C18 -13.4(5) . . . . ?
N5 Ni1 N9 C18 160.5(5) . . . . ?
N7 Ni1 N9 C18 -105.1(5) . . . . ?
N4 Ni1 N9 C18 78.4(5) . . . . ?
N6 Ni1 N9 C18 -90(2) . . . . ?
C5 C1 C2 C3 1.9(12) . . . . ?
C6 C1 C2 C3 -179.5(8) . . . . ?
C4 N1 C3 C2 2.2(15) . . . . ?
C1 C2 C3 N1 -2.2(14) . . . . ?
C3 N1 C4 C5 -1.8(14) . . . . ?
C2 C1 C5 C4 -1.5(11) . . . . ?
C6 C1 C5 C4 179.8(6) . . . . ?
N1 C4 C5 C1 1.5(13) . . . . ?
O2 N3 C6 N2 178.2(6) . . . . ?
C7 N3 C6 N2 -6.2(7) . . . . ?
O2 N3 C6 C1 -1.8(10) . . . . ?
C7 N3 C6 C1 173.8(6) . . . . ?
O1 N2 C6 N3 179.4(6) . . . . ?
C8 N2 C6 N3 -5.7(7) . . . . ?
O1 N2 C6 C1 -0.6(10) . . . . ?
C8 N2 C6 C1 174.3(6) . . . . ?
C2 C1 C6 N3 -26.0(10) . . . . ?
C5 C1 C6 N3 152.7(7) . . . . ?
C2 C1 C6 N2 154.1(7) . . . . ?
C5 C1 C6 N2 -27.3(10) . . . . ?
O2 N3 C7 C10 69.9(8) . . . . ?
C6 N3 C7 C10 -105.9(7) . . . . ?
O2 N3 C7 C9 -47.7(9) . . . . ?
C6 N3 C7 C9 136.4(7) . . . . ?
O2 N3 C7 C8 -169.6(6) . . . . ?
C6 N3 C7 C8 14.6(7) . . . . ?
O1 N2 C8 C12 -47.5(9) . . . . ?
C6 N2 C8 C12 137.3(7) . . . . ?
O1 N2 C8 C11 71.8(8) . . . . ?
C6 N2 C8 C11 -103.4(7) . . . . ?
O1 N2 C8 C7 -170.7(5) . . . . ?
C6 N2 C8 C7 14.1(7) . . . . ?
N3 C7 C8 C12 -135.6(7) . . . . ?
C10 C7 C8 C12 -21.0(9) . . . . ?
C9 C7 C8 C12 105.9(9) . . . . ?
N3 C7 C8 N2 -15.8(6) . . . . ?
C10 C7 C8 N2 98.8(7) . . . . ?
C9 C7 C8 N2 -134.4(7) . . . . ?
N3 C7 C8 C11 96.3(7) . . . . ?
C10 C7 C8 C11 -149.1(7) . . . . ?
C9 C7 C8 C11 -22.3(10) . . . . ?
Ni1 N4 C13 C14 -39.4(8) . . . . ?
N4 C13 C14 N5 54.3(10) . . . . ?
Ni1 N5 C14 C13 -40.5(8) . . . . ?
Ni1 N6 C15 C16 38.2(8) . . . . ?
Ni1 N7 C16 C15 43.4(8) . . . . ?
N6 C15 C16 N7 -56.3(10) . . . . ?
Ni1 N8 C17 C18 39.1(7) . . . . ?
Ni1 N9 C18 C17 38.4(8) . . . . ?
N8 C17 C18 N9 -53.0(9) . . . . ?
